data_1576016
loop_
_publ_author_name
'Nguyen, Hera T.'
'Sbaraini, Nicolau'
'Bracegirdle, Joe'
'Smithers, Luke'
'Moggach, Stephen A.'
'Vuong, Daniel'
'Lacey, Ernest'
'Solomon, Peter S.'
'Haywood, Joel'
'Piggott, Andrew M.'
'Chooi, Yit-Heng'

_publ_section_title
;
 Heterologous expression of an <i>in planta</i>-upregulated gene cluster
 in the wheat pathogen <i>Parastagonospora nodorum</i> establishes the
 biosynthesis of methylene-bridged depsides.
;
_journal_issue 46
_journal_name_full 'Chemical science'
_journal_page_first 21852
_journal_page_last 21861
_journal_paper_doi 10.1039/d5sc05442g
_journal_volume 16
_journal_year 2025
_chemical_formula_moiety 'C20 H22 O8'
_chemical_formula_sum 'C20 H22 O8'
_chemical_formula_weight 390.37
_space_group_crystal_system triclinic
_space_group_IT_number 2
_space_group_name_Hall '-P 1'
_space_group_name_H-M_alt 'P -1'
_atom_sites_solution_hydrogens geom
_atom_sites_solution_primary dual
_audit_creation_date 2025-05-19
_audit_creation_method
;
Olex2 1.5
(compiled 2025.04.05 svn.rf049d14d for OlexSys, GUI svn.r7224)
;
_audit_update_record
;
2025-07-16 deposited with the CCDC.	2025-10-14 downloaded from the CCDC.
;
_cell_angle_alpha 90.071(2)
_cell_angle_beta 99.076(3)
_cell_angle_gamma 111.840(4)
_cell_formula_units_Z 2
_cell_length_a 7.3057(3)
_cell_length_b 8.9953(4)
_cell_length_c 14.6402(3)
_cell_measurement_reflns_used 8197
_cell_measurement_temperature 100.02(10)
_cell_measurement_theta_max 73.3890
_cell_measurement_theta_min 3.0430
_cell_volume 879.99(6)
_computing_cell_refinement 'CrysAlisPro 1.171.43.143a (Rigaku OD, 2024)'
_computing_data_collection 'CrysAlisPro system (CCD 43.143a 64-bit (release 25-10-2024))'
_computing_data_reduction 'CrysAlisPro 1.171.43.143a (Rigaku OD, 2024)'
_computing_molecular_graphics 'Olex2 1.5 (Dolomanov et al., 2009)'
_computing_publication_material 'Olex2 1.5 (Dolomanov et al., 2009)'
_computing_structure_refinement 'XL  (Sheldrick, 2008)'
_computing_structure_solution 'SHELXT 2018/2 (Sheldrick, 2018)'
_diffrn_ambient_environment N~2~
_diffrn_ambient_temperature 100.02(10)
_diffrn_detector 'Hybrid Pixel Array Detector'
_diffrn_detector_area_resol_mean 10.0000
_diffrn_detector_type HyPix
_diffrn_measured_fraction_theta_full 0.997
_diffrn_measured_fraction_theta_max 0.955
_diffrn_measurement_details
;
List of Runs (angles in degrees, time in seconds):

  # Type    Start    End  Width  t~exp~   \w     \q     \k     \f   Frames
#--------------------------------------------------------------------------
  1  \w    -94.00 -14.00   0.50    2.50    --  -46.32 127.00-109.00  160
  2  \w   -104.00 -23.00   0.50    2.50    --  -46.32 144.00  59.00  162
  3  \w   -118.00 -60.00   0.50    2.50    --  -46.32-144.00   5.00  116
  4  \w     61.00 119.00   0.50    2.50    --   46.32 144.00  59.00  116
  5  \w     23.00 104.00   0.50    2.50    --   46.32-144.00   5.00  162
  6  \w     14.00  94.00   0.50    2.50    --   46.32-127.00 173.00  160
  7  \w   -125.00 -30.00   0.50    9.00    -- -102.29 144.00  59.00  190
  8  \w   -131.00 -95.00   0.50    9.00    -- -102.29-127.00 173.00   72
  9  \w   -140.00-114.00   0.50    9.00    -- -102.29-144.00   5.00   52
 10  \w    -99.00 -58.00   0.50    9.00    -- -102.29 127.00-109.00   82
 11  \w     76.00 109.00   0.50    9.00    --  102.29-144.00   5.00   66
 12  \w     98.00 123.00   0.50    9.00    --  102.29 127.00-109.00   50
 13  \w     79.00 116.00   0.50    9.00    --  102.29 144.00  59.00   74
 14  \w     35.00 112.00   0.50    9.00    --  102.29-127.00 173.00  154
 15  \w    -57.00 -32.00   0.50    2.50    --   14.00 164.00-101.55   50
 16  \w    -17.00   8.00   0.50    2.50    --   14.00  97.00  27.50   50
 17  \w      3.00  30.00   0.50    2.50    --   30.00  94.00  63.15   54
 18  \w     13.00  38.00   0.50    2.50    --   42.00  90.00-134.03   50
 19  \w     12.00  37.00   0.50    2.50    --   42.00  92.00  80.03   50
 20  \w    -86.00 -40.00   0.50    2.50    --  -46.32 -19.00 120.00   92
 21  \w    -56.00 -30.00   0.50    2.50    --  -46.32 -77.00-180.00   52
 22  \w    -74.00 -42.00   0.50    2.50    --  -46.32 -38.00-150.00   64
 23  \w     35.00  74.00   0.50    2.50    --   46.32  38.00 -90.00   78
 24  \w     28.00  66.00   0.50    2.50    --   50.00  76.00  75.78   76
 25  \w     27.00  56.00   0.50    2.50    --   50.00  77.00 -24.02   58
 26  \w     32.00  65.00   0.50    2.50    --   54.00  76.00  -8.88   66
 27  \w     32.00  65.00   0.50    2.50    --   54.00  76.00 112.51   66
 28  \w     33.00  59.00   0.50    2.50    --   54.00  75.00-166.30   52
 29  \w     80.00 106.00   0.50    2.50    --   54.00  74.00 -57.89   52
 30  \w     36.00  62.00   0.50    2.50    --   54.00  74.00 -57.89   52
 31  \w     32.00  58.00   0.50    2.50    --   54.00  77.00  19.54   52
 32  \w     37.00  63.00   0.50    2.50    --   58.00  74.00 -92.64   52
 33  \w     40.00  66.00   0.50    2.50    --   62.00  75.00 134.15   52
 34  \w     42.00  68.00   0.50    2.50    --   62.00  73.00 154.54   52
 35  \w    -74.00 -48.00   0.50    2.50    --  -66.00 -68.00-161.43   52
 36  \w    -71.00 -46.00   0.50    2.50    --  -66.00 -69.00 128.60   50
 37  \w    -77.00 -51.00   0.50    2.50    --  -66.00 -62.00 -81.88   52
 38  \w     45.00  70.00   0.50    2.50    --   66.00  73.00  41.83   50
 39  \w     45.00  71.00   0.50    2.50    --   66.00  76.00 110.03   52
 40  \w    -77.00 -51.00   0.50    2.50    --  -70.00 -67.00 -33.77   52
 41  \w    -78.00 -52.00   0.50    2.50    --  -74.00 -75.00 -80.09   52
 42  \w    -84.00 -58.00   0.50    2.50    --  -74.00 -61.00 -52.71   52
 43  \w    -91.00 -57.00   0.50    2.50    --  -74.00 -61.00-138.92   68
 44  \w    -82.00 -54.00   0.50    2.50    --  -74.00 -74.00 -89.53   56
 45  \w    -84.00 -52.00   0.50    2.50    --  -74.00 -74.00-167.40   64
 46  \w    -87.00 -59.00   0.50    2.50    --  -74.00 -59.00  -7.04   56
 47  \w    -86.00 -60.00   0.50    2.50    --  -74.00 -59.00  45.71   52
 48  \w    -77.00 -52.00   0.50    2.50    --  -74.00 -74.00-103.60   50
 49  \w    -82.00 -57.00   0.50    9.00    --  -78.00 -73.00-104.77   50
 50  \w   -128.00-102.00   0.50    9.00    --  -78.00 -73.00-104.77   52
 51  \w    -84.00 -58.00   0.50    9.00    --  -78.00 -73.00  63.23   52
 52  \w    -93.00 -61.00   0.50    9.00    --  -78.00 -71.00  39.17   64
 53  \w    -90.00 -65.00   0.50    9.00    --  -82.00 -61.00 -29.74   50
 54  \w    -98.00 -64.00   0.50    9.00    --  -82.00 -64.00 156.54   68
 55  \w   -100.00 -60.00   0.50    9.00    --  -82.00 -74.00 131.90   80
 56  \w    -88.00 -59.00   0.50    9.00    --  -82.00 -76.00 120.78   58
 57  \w   -118.00 -92.00   0.50    9.00    --  -86.00 -73.00-108.34   52
 58  \w   -148.00-122.00   0.50    9.00    --  -86.00 -76.00-123.60   52
 59  \w   -116.00 -63.00   0.50    9.00    --  -86.00 -76.00-123.60  106
 60  \w    -91.00 -66.00   0.50    9.00    --  -86.00 -71.00  -2.00   50
 61  \w   -103.00 -71.00   0.50    9.00    --  -86.00 -63.00  89.83   64
 62  \w    -91.00 -65.00   0.50    9.00    --  -86.00 -72.00  38.70   52
 63  \w    -89.00 -64.00   0.50    9.00    --  -86.00 -74.00 145.86   50
 64  \w    -90.00 -65.00   0.50    9.00    --  -86.00 -73.00-108.34   50
 65  \w   -162.00-101.00   0.50    9.00    --  -90.00 -63.00 129.94  122
 66  \w    -94.00 -69.00   0.50    9.00    --  -90.00 -73.00-153.64   50
 67  \w   -139.00-113.00   0.50    9.00    --  -90.00 -73.00-153.64   52
 68  \w    -94.00 -69.00   0.50    9.00    --  -90.00 -73.00 -36.03   50
 69  \w   -103.00 -74.00   0.50    9.00    --  -90.00 -65.00 -99.38   58
 70  \w   -162.00-105.00   0.50    9.00    --  -90.00 -73.00 -36.03  114
 71  \w   -105.00 -75.00   0.50    9.00    --  -90.00 -55.00 -93.15   60
 72  \w   -121.00 -76.00   0.50    9.00    --  -90.00 -57.00 -39.33   90
 73  \w   -134.00 -76.00   0.50    9.00    --  -94.00 -66.00  86.25  116
 74  \w   -101.00 -76.00   0.50    9.00    --  -94.00 -65.00  91.41   50
 75  \w   -166.00-121.00   0.50    9.00    --  -94.00 -65.00  91.41   90
 76  \w   -164.00 -73.00   0.50    9.00    --  -94.00 -76.00 166.02  182
 77  \w   -119.00 -78.00   0.50    9.00    --  -94.00 -64.00-147.24   82
 78  \w   -110.00 -77.00   0.50    9.00    --  -94.00 -64.00  24.41   66
 79  \w   -160.00-127.00   0.50    9.00    --  -94.00 -64.00  24.41   66
 80  \w   -146.00 -79.00   0.50    9.00    --  -98.00 -68.00-159.53  134
 81  \w   -133.00 -80.00   0.50    9.00    --  -98.00 -64.00  63.87  106
 82  \w   -167.00-141.00   0.50    9.00    --  -98.00 -64.00  63.87   52
 83  \w   -126.00 -80.00   0.50    9.00    --  -98.00 -64.00 -61.98   92
 84  \w   -142.00 -84.00   0.50    9.00    -- -102.29 -66.00  -3.85  116
 85  \w   -115.00 -80.00   0.50    9.00    -- -102.29 -78.00  22.47   70
 86  \w    -63.00 -30.00   0.50    9.00    -- -102.29  61.00 -90.00   66
 87  \w   -168.00-121.00   0.50    9.00    -- -102.29 -78.00  22.47   94
 88  \w    -63.00 -32.00   0.50    9.00    -- -102.29  61.00-180.00   62
 89  \w   -175.00 -79.00   0.50    9.00    -- -102.29 -79.00-100.49  192
 90  \w   -104.00 -79.00   0.50    9.00    -- -102.29 -78.00  58.76   50
 91  \w   -169.00-115.00   0.50    9.00    -- -102.29 -78.00  58.76  108
 92  \w   -108.00 -82.00   0.50    9.00    -- -102.29 -75.00 -57.69   52
 93  \w   -170.00-118.00   0.50    9.00    -- -102.29 -75.00 -57.69  104
 94  \w    -73.00 -33.00   0.50    9.00    -- -102.29  61.00-150.00   80
 95  \w   -148.00 -80.00   0.50    9.00    -- -102.29 -75.00-163.97  136
 96  \w   -105.00 -30.00   0.50    9.00    -- -102.29  77.00 -90.00  150
 97  \w     73.00 104.00   0.50    9.00    --  102.29 -94.00  60.00   62
 98  \w     57.00 105.00   0.50    9.00    --  102.29 -94.00   0.00   96
 99  \w     30.00  67.00   0.50    9.00    --  102.29 -94.00  60.00   74
100  \w     78.00 103.00   0.50    9.00    --  102.29 -77.00 -30.00   50
101  \w     31.00  62.00   0.50    9.00    --  102.29 -77.00 -30.00   62
102  \w     32.00  68.00   0.50    9.00    --  102.29 -61.00  60.00   72
103  \w     31.00  69.00   0.50    9.00    --  102.29 -61.00 -30.00   76
104  \w     70.00 104.00   0.50    9.00    --  102.29 -94.00-180.00   68
;
_diffrn_measurement_device 'four-circle diffractometer'
_diffrn_measurement_device_type 'XtaLAB Synergy, Single source at home/near, HyPix'
_diffrn_measurement_method '\w scans'
_diffrn_orient_matrix_type 'CrysAlisPro convention (1999,Acta A55,543-557)'
_diffrn_orient_matrix_UB_11 -0.1279608000
_diffrn_orient_matrix_UB_12 0.0165208000
_diffrn_orient_matrix_UB_13 -0.0907540000
_diffrn_orient_matrix_UB_21 0.1483006000
_diffrn_orient_matrix_UB_22 -0.0267944000
_diffrn_orient_matrix_UB_23 -0.0558348000
_diffrn_orient_matrix_UB_31 -0.1215995000
_diffrn_orient_matrix_UB_32 -0.1822027000
_diffrn_orient_matrix_UB_33 -0.0071023000
_diffrn_radiation_monochromator mirror
_diffrn_radiation_probe x-ray
_diffrn_radiation_type 'Cu K\a'
_diffrn_radiation_wavelength 1.54184
_diffrn_reflns_av_R_equivalents 0.0661
_diffrn_reflns_av_unetI/netI 0.0344
_diffrn_reflns_Laue_measured_fraction_full 0.997
_diffrn_reflns_Laue_measured_fraction_max 0.955
_diffrn_reflns_limit_h_max 9
_diffrn_reflns_limit_h_min -9
_diffrn_reflns_limit_k_max 10
_diffrn_reflns_limit_k_min -11
_diffrn_reflns_limit_l_max 18
_diffrn_reflns_limit_l_min -18
_diffrn_reflns_number 25212
_diffrn_reflns_point_group_measured_fraction_full 0.997
_diffrn_reflns_point_group_measured_fraction_max 0.955
_diffrn_reflns_theta_full 67.684
_diffrn_reflns_theta_max 75.286
_diffrn_reflns_theta_min 3.063
_diffrn_source 'micro-focus sealed X-ray tube'
_diffrn_source_type 'PhotonJet (Cu) X-ray Source'
_exptl_absorpt_coefficient_mu 0.965
_exptl_absorpt_correction_T_max 1.00000
_exptl_absorpt_correction_T_min 0.72906
_exptl_absorpt_correction_type multi-scan
_exptl_absorpt_process_details
;
CrysAlisPro 1.171.43.143a (Rigaku Oxford Diffraction, 2024)
Empirical absorption correction using spherical harmonics,
implemented in SCALE3 ABSPACK scaling algorithm.
;
_exptl_crystal_colour 'clear light colourless'
_exptl_crystal_density_diffrn 1.473
_exptl_crystal_description block
_exptl_crystal_F_000 412
_exptl_crystal_size_max 0.08
_exptl_crystal_size_mid 0.07
_exptl_crystal_size_min 0.05
_refine_diff_density_max 0.421
_refine_diff_density_min -0.334
_refine_diff_density_rms 0.072
_refine_ls_extinction_method none
_refine_ls_goodness_of_fit_ref 1.072
_refine_ls_hydrogen_treatment constr
_refine_ls_matrix_type full
_refine_ls_number_parameters 262
_refine_ls_number_reflns 3473
_refine_ls_number_restraints 0
_refine_ls_restrained_S_all 1.072
_refine_ls_R_factor_all 0.0743
_refine_ls_R_factor_gt 0.0652
_refine_ls_shift/su_max 0.000
_refine_ls_shift/su_mean 0.000
_refine_ls_structure_factor_coef Fsqd
_refine_ls_weighting_details 'w=1/[\s^2^(Fo^2^)+(0.1119P)^2^+0.5726P] where P=(Fo^2^+2Fc^2^)/3'
_refine_ls_weighting_scheme calc
_refine_ls_wR_factor_gt 0.1789
_refine_ls_wR_factor_ref 0.1873
_reflns_Friedel_coverage 0.000
_reflns_number_gt 3035
_reflns_number_total 3473
_reflns_threshold_expression 'I > 2\s(I)'
_cod_data_source_file d5sc05442g2.cif
_cod_data_source_block hcjf8
_cod_depositor_comments 'Adding full bibliography for 1576015--1576018.cif.'
_cod_database_code 1576016
_shelx_shelxl_version_number 2019/1
_chemical_oxdiff_formula 'C19 H12 N2'
_chemical_oxdiff_usercomment 'Hera for Heng'
_shelx_space_group_comment
;
The symmetry employed for this shelxl refinement is uniquely defined
by the following loop, which should always be used as a source of
symmetry information in preference to the above space-group names.
They are only intended as comments.
;
_cell_oxdiff_angle_alpha 90.071(2)
_cell_oxdiff_angle_beta 99.076(3)
_cell_oxdiff_angle_gamma 111.840(4)
_cell_oxdiff_length_a 7.3057(3)
_cell_oxdiff_length_b 8.9953(4)
_cell_oxdiff_length_c 14.6402(3)
_cell_oxdiff_measurement_reflns_used 8197
_cell_oxdiff_volume 879.98(5)
_shelx_estimated_absorpt_t_max 0.953
_shelx_estimated_absorpt_t_min 0.927
_olex2_refinement_description
;
1. Fixed Uiso
 At 1.2 times of:
  All C(H) groups, All C(H,H) groups
 At 1.5 times of:
  All C(H,H,H) groups, All O(H) groups
2.a Secondary CH2 refined with riding coordinates:
 C00M(H00d,H00e)
2.b Aromatic/amide H refined with riding coordinates:
 C00H(H00H)
2.c Idealised Me refined as rotating group:
 C00L(H00a,H00b,H00c), C00P(H00f,H00g,H00i), C00Q(H00j,H00k,H00l), C00R(H00m,
 H00n,H00o), C00S(H00p,H00q,H00r)
2.d Idealised tetrahedral OH refined as rotating group:
 O002(H002), O004(H004), O005(H005), O008(H008)
;
_olex2_submission_special_instructions 'No special instructions were received'
_oxdiff_exptl_absorpt_empirical_details
;
Empirical correction (ABSPACK) includes:
- Absorption correction using spherical harmonics
- Frame scaling
;
_oxdiff_exptl_absorpt_empirical_full_max 1.651
_oxdiff_exptl_absorpt_empirical_full_min 0.655

loop_
_space_group_symop_operation_xyz
'x, y, z'
'-x, -y, -z'

loop_
_atom_site_label
_atom_site_type_symbol
_atom_site_fract_x
_atom_site_fract_y
_atom_site_fract_z
_atom_site_U_iso_or_equiv
_atom_site_adp_type
_atom_site_occupancy
_atom_site_site_symmetry_order
_atom_site_calc_flag
_atom_site_refinement_flags_posn
_atom_site_refinement_flags_adp
_atom_site_refinement_flags_occupancy
_atom_site_disorder_assembly
_atom_site_disorder_group
O001 O 0.4143(2) 0.11702(19) 0.99734(11) 0.0261(4) Uani 1 1 d . . . . .
O002 O 0.8388(3) 0.1726(2) 0.96102(12) 0.0295(4) Uani 1 1 d . . . . .
H002 H 0.732452 0.098244 0.968841 0.044 Uiso 1 1 calc R U . . .
O003 O 0.8440(2) 0.7286(2) 0.70059(12) 0.0307(4) Uani 1 1 d . . . . .
O004 O 0.3817(3) 0.3895(2) 0.80777(12) 0.0331(4) Uani 1 1 d . . . . .
H004 H 0.377590 0.461191 0.771714 0.050 Uiso 1 1 calc R U . . .
O005 O 0.6749(3) 1.2232(2) 0.41955(12) 0.0330(4) Uani 1 1 d . . . . .
H005 H 0.615157 1.249718 0.372464 0.049 Uiso 1 1 calc R U . . .
O006 O 0.5202(2) 0.6356(2) 0.71409(12) 0.0302(4) Uani 1 1 d . . . . .
O007 O 0.6435(3) 1.0238(2) 0.32157(12) 0.0404(5) Uani 1 1 d . . . . .
O008 O 0.6883(3) 0.7695(2) 0.37863(13) 0.0408(5) Uani 1 1 d . . . . .
H008 H 0.688500 0.837247 0.339166 0.061 Uiso 1 1 calc R U . . .
C009 C 0.7886(4) 1.0676(3) 0.57586(16) 0.0261(5) Uani 1 1 d . . . . .
C00A C 0.5717(3) 0.3981(3) 0.82984(15) 0.0249(5) Uani 1 1 d . . . . .
C00B C 0.7941(4) 0.2850(3) 0.91111(15) 0.0252(5) Uani 1 1 d . . . . .
C00C C 0.7387(3) 1.0000(3) 0.48345(15) 0.0246(5) Uani 1 1 d . . . . .
C00D C 0.5988(3) 0.2747(3) 0.88163(15) 0.0246(5) Uani 1 1 d . . . . .
C00E C 0.8218(3) 0.9767(3) 0.64975(15) 0.0263(5) Uani 1 1 d . . . . .
C00F C 0.9328(4) 0.5310(3) 0.83504(15) 0.0255(5) Uani 1 1 d . . . . .
C00G C 0.6876(3) 0.6323(3) 0.73676(15) 0.0250(5) Uani 1 1 d . . . . .
C00H C 0.9573(4) 0.4125(3) 0.88982(16) 0.0262(5) Uani 1 1 d . . . . .
H00H H 1.088767 0.418271 0.913485 0.031 Uiso 1 1 calc R U . . .
C00I C 0.7313(3) 0.8423(3) 0.46619(15) 0.0247(5) Uani 1 1 d . . . . .
C00J C 0.7357(4) 0.5239(3) 0.80292(15) 0.0249(5) Uani 1 1 d . . . . .
C00K C 0.7662(3) 0.7518(3) 0.53954(16) 0.0259(5) Uani 1 1 d . . . . .
C00L C 0.8074(4) 1.2314(3) 0.60002(17) 0.0313(6) Uani 1 1 d . . . . .
H00A H 0.889344 1.305711 0.560106 0.047 Uiso 1 1 calc R U . . .
H00B H 0.871257 1.261255 0.664982 0.047 Uiso 1 1 calc R U . . .
H00C H 0.674254 1.236698 0.591133 0.047 Uiso 1 1 calc R U . . .
C00M C 0.4224(4) 0.1319(3) 0.89994(16) 0.0272(5) Uani 1 1 d . . . . .
H00D H 0.297722 0.141521 0.868062 0.033 Uiso 1 1 calc R U . . .
H00E H 0.429793 0.033272 0.873571 0.033 Uiso 1 1 calc R U . . .
C00N C 0.6828(4) 1.0814(3) 0.40134(17) 0.0284(5) Uani 1 1 d . . . . .
C00O C 0.8056(3) 0.8222(3) 0.62785(15) 0.0251(5) Uani 1 1 d . . . . .
C00P C 1.1211(4) 0.6622(3) 0.81555(19) 0.0332(6) Uani 1 1 d . . . . .
H00F H 1.237670 0.653934 0.855263 0.050 Uiso 1 1 calc R U . . .
H00G H 1.115090 0.767100 0.828398 0.050 Uiso 1 1 calc R U . . .
H00I H 1.132507 0.650655 0.750349 0.050 Uiso 1 1 calc R U . . .
C00Q C 0.3517(4) 0.2331(3) 1.03513(18) 0.0329(6) Uani 1 1 d . . . . .
H00J H 0.213680 0.213806 1.006256 0.049 Uiso 1 1 calc R U . . .
H00K H 0.439649 0.341023 1.022879 0.049 Uiso 1 1 calc R U . . .
H00L H 0.358713 0.224089 1.102189 0.049 Uiso 1 1 calc R U . . .
C00R C 0.8689(4) 1.0413(4) 0.74900(17) 0.0387(6) Uani 1 1 d . . . . .
H00M H 0.985121 1.142863 0.757047 0.058 Uiso 1 1 calc R U . . .
H00N H 0.898843 0.963675 0.789470 0.058 Uiso 1 1 calc R U . . .
H00O H 0.753432 1.059510 0.765189 0.058 Uiso 1 1 calc R U . . .
C00S C 0.7625(4) 0.5844(3) 0.5242(2) 0.0372(6) Uani 1 1 d . . . . .
H00P H 0.658844 0.508508 0.554623 0.056 Uiso 1 1 calc R U . . .
H00Q H 0.893130 0.581834 0.550500 0.056 Uiso 1 1 calc R U . . .
H00R H 0.733098 0.554485 0.457590 0.056 Uiso 1 1 calc R U . . .

loop_
_atom_site_aniso_label
_atom_site_aniso_U_11
_atom_site_aniso_U_22
_atom_site_aniso_U_33
_atom_site_aniso_U_23
_atom_site_aniso_U_13
_atom_site_aniso_U_12
O001 0.0334(9) 0.0269(8) 0.0217(8) 0.0093(6) 0.0074(6) 0.0145(7)
O002 0.0299(9) 0.0285(9) 0.0307(9) 0.0138(7) 0.0034(7) 0.0122(7)
O003 0.0305(9) 0.0346(10) 0.0276(9) 0.0176(7) 0.0056(7) 0.0128(8)
O004 0.0300(9) 0.0383(10) 0.0349(10) 0.0215(8) 0.0082(7) 0.0162(8)
O005 0.0421(10) 0.0320(9) 0.0284(9) 0.0121(7) 0.0034(7) 0.0191(8)
O006 0.0308(9) 0.0351(9) 0.0298(9) 0.0152(7) 0.0083(7) 0.0169(8)
O007 0.0597(12) 0.0411(11) 0.0207(9) 0.0079(7) 0.0061(8) 0.0195(9)
O008 0.0543(12) 0.0416(11) 0.0289(10) 0.0019(8) 0.0052(8) 0.0216(10)
C009 0.0317(12) 0.0227(11) 0.0258(12) 0.0056(9) 0.0077(9) 0.0114(10)
C00A 0.0273(11) 0.0275(12) 0.0208(11) 0.0059(9) 0.0035(8) 0.0117(10)
C00B 0.0355(13) 0.0246(11) 0.0186(10) 0.0064(8) 0.0051(9) 0.0145(10)
C00C 0.0281(11) 0.0268(12) 0.0216(11) 0.0086(9) 0.0069(9) 0.0121(10)
C00D 0.0296(12) 0.0247(12) 0.0198(11) 0.0057(8) 0.0036(9) 0.0108(10)
C00E 0.0296(12) 0.0292(12) 0.0189(11) 0.0061(9) 0.0047(9) 0.0096(10)
C00F 0.0303(12) 0.0252(12) 0.0219(11) 0.0048(9) 0.0050(9) 0.0111(10)
C00G 0.0290(12) 0.0262(12) 0.0213(11) 0.0061(9) 0.0052(9) 0.0119(10)
C00H 0.0280(12) 0.0276(12) 0.0245(11) 0.0055(9) 0.0026(9) 0.0129(10)
C00I 0.0262(11) 0.0281(12) 0.0202(11) 0.0033(9) 0.0055(8) 0.0102(10)
C00J 0.0319(12) 0.0249(11) 0.0195(11) 0.0061(8) 0.0050(9) 0.0125(10)
C00K 0.0269(11) 0.0243(12) 0.0279(12) 0.0063(9) 0.0061(9) 0.0105(9)
C00L 0.0538(16) 0.0228(12) 0.0247(12) 0.0074(9) 0.0099(11) 0.0215(11)
C00M 0.0306(12) 0.0277(12) 0.0217(11) 0.0079(9) 0.0041(9) 0.0094(10)
C00N 0.0313(12) 0.0291(12) 0.0265(12) 0.0121(9) 0.0092(9) 0.0117(10)
C00O 0.0260(11) 0.0284(12) 0.0223(11) 0.0134(9) 0.0056(9) 0.0111(10)
C00P 0.0281(12) 0.0336(14) 0.0369(14) 0.0137(11) 0.0028(10) 0.0114(11)
C00Q 0.0381(14) 0.0335(13) 0.0341(13) 0.0078(10) 0.0118(10) 0.0190(11)
C00R 0.0450(15) 0.0446(16) 0.0226(12) 0.0005(11) 0.0041(11) 0.0131(13)
C00S 0.0424(15) 0.0296(13) 0.0437(15) 0.0067(11) 0.0084(12) 0.0179(12)

loop_
_atom_type_symbol
_atom_type_description
_atom_type_scat_dispersion_real
_atom_type_scat_dispersion_imag
_atom_type_scat_source
C C 0.0181 0.0091 'International Tables Vol C Tables 4.2.6.8 and 6.1.1.4'
H H 0.0000 0.0000 'International Tables Vol C Tables 4.2.6.8 and 6.1.1.4'
O O 0.0492 0.0322 'International Tables Vol C Tables 4.2.6.8 and 6.1.1.4'

loop_
_exptl_crystal_face_index_h
_exptl_crystal_face_index_k
_exptl_crystal_face_index_l
_exptl_crystal_face_perp_dist
-4 0 4 0.0420
2 -6 -3 0.0253
4 1 -3 0.0267
2 0 7 0.0202
-1 5 -6 0.0426
-2 0 -7 0.0297
1 -5 6 0.0147
1 5 0 0.0432
2 0 -9 0.0438
-2 2 9 0.0077

loop_
_geom_angle_atom_site_label_1
_geom_angle_atom_site_label_2
_geom_angle_atom_site_label_3
_geom_angle
_geom_angle_site_symmetry_1
_geom_angle_site_symmetry_3
_geom_angle_publ_flag
C00Q O001 C00M 112.37(17) . . ?
C00B O002 H002 109.5 . . ?
C00G O003 C00O 117.48(18) . . ?
C00A O004 H004 109.5 . . ?
C00N O005 H005 109.5 . . ?
C00I O008 H008 109.5 . . ?
C00C C009 C00L 123.3(2) . . ?
C00E C009 C00C 120.1(2) . . ?
C00E C009 C00L 116.6(2) . . ?
O004 C00A C00D 115.9(2) . . ?
O004 C00A C00J 122.6(2) . . ?
C00D C00A C00J 121.5(2) . . ?
O002 C00B C00D 123.0(2) . . ?
O002 C00B C00H 115.5(2) . . ?
C00H C00B C00D 121.5(2) . . ?
C009 C00C C00I 119.5(2) . . ?
C009 C00C C00N 124.0(2) . . ?
C00I C00C C00N 116.4(2) . . ?
C00A C00D C00M 120.9(2) . . ?
C00B C00D C00A 117.7(2) . . ?
C00B C00D C00M 121.3(2) . . ?
C009 C00E C00R 122.1(2) . . ?
C00O C00E C009 117.1(2) . . ?
C00O C00E C00R 120.8(2) . . ?
C00H C00F C00J 118.6(2) . . ?
C00H C00F C00P 116.8(2) . . ?
C00J C00F C00P 124.6(2) . . ?
O003 C00G C00J 114.03(19) . . ?
O006 C00G O003 121.4(2) . . ?
O006 C00G C00J 124.5(2) . . ?
C00B C00H H00H 119.2 . . ?
C00F C00H C00B 121.5(2) . . ?
C00F C00H H00H 119.2 . . ?
O008 C00I C00C 123.1(2) . . ?
O008 C00I C00K 116.3(2) . . ?
C00K C00I C00C 120.6(2) . . ?
C00A C00J C00F 119.1(2) . . ?
C00A C00J C00G 116.8(2) . . ?
C00F C00J C00G 124.0(2) . . ?
C00I C00K C00S 122.3(2) . . ?
C00O C00K C00I 116.9(2) . . ?
C00O C00K C00S 120.8(2) . . ?
C009 C00L H00A 109.5 . . ?
C009 C00L H00B 109.5 . . ?
C009 C00L H00C 109.5 . . ?
H00A C00L H00B 109.5 . . ?
H00A C00L H00C 109.5 . . ?
H00B C00L H00C 109.5 . . ?
O001 C00M C00D 112.60(19) . . ?
O001 C00M H00D 109.1 . . ?
O001 C00M H00E 109.1 . . ?
C00D C00M H00D 109.1 . . ?
C00D C00M H00E 109.1 . . ?
H00D C00M H00E 107.8 . . ?
O005 C00N C00C 115.6(2) . . ?
O007 C00N O005 120.6(2) . . ?
O007 C00N C00C 123.8(2) . . ?
C00E C00O O003 118.7(2) . . ?
C00K C00O O003 115.6(2) . . ?
C00K C00O C00E 125.7(2) . . ?
C00F C00P H00F 109.5 . . ?
C00F C00P H00G 109.5 . . ?
C00F C00P H00I 109.5 . . ?
H00F C00P H00G 109.5 . . ?
H00F C00P H00I 109.5 . . ?
H00G C00P H00I 109.5 . . ?
O001 C00Q H00J 109.5 . . ?
O001 C00Q H00K 109.5 . . ?
O001 C00Q H00L 109.5 . . ?
H00J C00Q H00K 109.5 . . ?
H00J C00Q H00L 109.5 . . ?
H00K C00Q H00L 109.5 . . ?
C00E C00R H00M 109.5 . . ?
C00E C00R H00N 109.5 . . ?
C00E C00R H00O 109.5 . . ?
H00M C00R H00N 109.5 . . ?
H00M C00R H00O 109.5 . . ?
H00N C00R H00O 109.5 . . ?
C00K C00S H00P 109.5 . . ?
C00K C00S H00Q 109.5 . . ?
C00K C00S H00R 109.5 . . ?
H00P C00S H00Q 109.5 . . ?
H00P C00S H00R 109.5 . . ?
H00Q C00S H00R 109.5 . . ?

loop_
_geom_bond_atom_site_label_1
_geom_bond_atom_site_label_2
_geom_bond_distance
_geom_bond_site_symmetry_2
_geom_bond_publ_flag
O001 C00M 1.441(3) . ?
O001 C00Q 1.428(3) . ?
O002 H002 0.8400 . ?
O002 C00B 1.355(3) . ?
O003 C00G 1.339(3) . ?
O003 C00O 1.417(3) . ?
O004 H004 0.8400 . ?
O004 C00A 1.347(3) . ?
O005 H005 0.8400 . ?
O005 C00N 1.327(3) . ?
O006 C00G 1.227(3) . ?
O007 C00N 1.223(3) . ?
O008 H008 0.8400 . ?
O008 C00I 1.374(3) . ?
C009 C00C 1.418(3) . ?
C009 C00E 1.402(3) . ?
C009 C00L 1.465(3) . ?
C00A C00D 1.401(3) . ?
C00A C00J 1.419(3) . ?
C00B C00D 1.392(3) . ?
C00B C00H 1.391(3) . ?
C00C C00I 1.421(3) . ?
C00C C00N 1.489(3) . ?
C00D C00M 1.504(3) . ?
C00E C00O 1.383(3) . ?
C00E C00R 1.503(3) . ?
C00F C00H 1.382(3) . ?
C00F C00J 1.420(3) . ?
C00F C00P 1.511(3) . ?
C00G C00J 1.471(3) . ?
C00H H00H 0.9500 . ?
C00I C00K 1.397(3) . ?
C00K C00O 1.379(3) . ?
C00K C00S 1.511(3) . ?
C00L H00A 0.9800 . ?
C00L H00B 0.9800 . ?
C00L H00C 0.9800 . ?
C00M H00D 0.9900 . ?
C00M H00E 0.9900 . ?
C00P H00F 0.9800 . ?
C00P H00G 0.9800 . ?
C00P H00I 0.9800 . ?
C00Q H00J 0.9800 . ?
C00Q H00K 0.9800 . ?
C00Q H00L 0.9800 . ?
C00R H00M 0.9800 . ?
C00R H00N 0.9800 . ?
C00R H00O 0.9800 . ?
C00S H00P 0.9800 . ?
C00S H00Q 0.9800 . ?
C00S H00R 0.9800 . ?

loop_
_geom_torsion_atom_site_label_1
_geom_torsion_atom_site_label_2
_geom_torsion_atom_site_label_3
_geom_torsion_atom_site_label_4
_geom_torsion
_geom_torsion_site_symmetry_1
_geom_torsion_site_symmetry_2
_geom_torsion_site_symmetry_3
_geom_torsion_site_symmetry_4
_geom_torsion_publ_flag
O002 C00B C00D C00A -179.6(2) . . . . ?
O002 C00B C00D C00M -2.9(3) . . . . ?
O002 C00B C00H C00F 176.4(2) . . . . ?
O003 C00G C00J C00A -168.0(2) . . . . ?
O003 C00G C00J C00F 7.1(3) . . . . ?
O004 C00A C00D C00B -175.8(2) . . . . ?
O004 C00A C00D C00M 7.6(3) . . . . ?
O004 C00A C00J C00F 175.2(2) . . . . ?
O004 C00A C00J C00G -9.5(3) . . . . ?
O006 C00G C00J C00A 10.9(3) . . . . ?
O006 C00G C00J C00F -174.0(2) . . . . ?
O008 C00I C00K C00O -178.7(2) . . . . ?
O008 C00I C00K C00S 1.5(3) . . . . ?
C009 C00C C00I O008 -178.6(2) . . . . ?
C009 C00C C00I C00K 2.2(3) . . . . ?
C009 C00C C00N O005 -2.3(3) . . . . ?
C009 C00C C00N O007 178.6(2) . . . . ?
C009 C00E C00O O003 178.2(2) . . . . ?
C009 C00E C00O C00K 2.3(4) . . . . ?
C00A C00D C00M O001 -118.7(2) . . . . ?
C00B C00D C00M O001 64.8(3) . . . . ?
C00C C009 C00E C00O 0.6(3) . . . . ?
C00C C009 C00E C00R -178.1(2) . . . . ?
C00C C00I C00K C00O 0.5(3) . . . . ?
C00C C00I C00K C00S -179.2(2) . . . . ?
C00D C00A C00J C00F -4.7(3) . . . . ?
C00D C00A C00J C00G 170.7(2) . . . . ?
C00D C00B C00H C00F -2.9(4) . . . . ?
C00E C009 C00C C00I -2.7(3) . . . . ?
C00E C009 C00C C00N 174.3(2) . . . . ?
C00G O003 C00O C00E 93.3(3) . . . . ?
C00G O003 C00O C00K -90.4(3) . . . . ?
C00H C00B C00D C00A -0.3(3) . . . . ?
C00H C00B C00D C00M 176.3(2) . . . . ?
C00H C00F C00J C00A 1.5(3) . . . . ?
C00H C00F C00J C00G -173.5(2) . . . . ?
C00I C00C C00N O005 174.8(2) . . . . ?
C00I C00C C00N O007 -4.3(4) . . . . ?
C00I C00K C00O O003 -178.84(19) . . . . ?
C00I C00K C00O C00E -2.9(4) . . . . ?
C00J C00A C00D C00B 4.1(3) . . . . ?
C00J C00A C00D C00M -172.6(2) . . . . ?
C00J C00F C00H C00B 2.2(3) . . . . ?
C00L C009 C00C C00I 177.5(2) . . . . ?
C00L C009 C00C C00N -5.4(4) . . . . ?
C00L C009 C00E C00O -179.7(2) . . . . ?
C00L C009 C00E C00R 1.6(4) . . . . ?
C00N C00C C00I O008 4.1(3) . . . . ?
C00N C00C C00I C00K -175.1(2) . . . . ?
C00O O003 C00G O006 -6.7(3) . . . . ?
C00O O003 C00G C00J 172.3(2) . . . . ?
C00P C00F C00H C00B -179.2(2) . . . . ?
C00P C00F C00J C00A -177.0(2) . . . . ?
C00P C00F C00J C00G 8.0(4) . . . . ?
C00Q O001 C00M C00D 74.1(2) . . . . ?
C00R C00E C00O O003 -3.1(3) . . . . ?
C00R C00E C00O C00K -178.9(2) . . . . ?
C00S C00K C00O O003 0.9(3) . . . . ?
C00S C00K C00O C00E 176.8(2) . . . . ?

loop_
_exptl_oxdiff_crystal_face_indexfrac_h
_exptl_oxdiff_crystal_face_indexfrac_k
_exptl_oxdiff_crystal_face_indexfrac_l
_exptl_oxdiff_crystal_face_x
_exptl_oxdiff_crystal_face_y
_exptl_oxdiff_crystal_face_z
-4.3586 0.3466 3.9071 0.2089 -0.8738 0.4391
2.3478 -5.5774 -2.6186 -0.1549 0.6438 0.7493
3.9799 0.9152 -3.4502 -0.1810 0.7583 -0.6262
2.4367 0.0991 6.8464 -0.9315 -0.0236 -0.3630
-1.1680 4.6699 -5.6962 0.7436 0.0197 -0.6684
-2.4371 0.2112 -7.0064 0.9512 0.0241 0.3076
1.2280 -4.5983 5.8293 -0.7621 -0.0202 0.6471
0.7895 4.9672 -0.1523 -0.0051 -0.0075 -1.0000
2.4810 -0.3261 -8.7326 0.4697 0.8643 -0.1802
-2.1184 2.3639 8.5364 -0.4646 -0.8541 -0.2337
